data_9013286
loop_
_publ_author_name
'Ori, S.'
'Mazzucato, E.'
'Vezzalini, G.'

_publ_section_title
;
 Dehydration dynamics of barrerite: An in situ synchrotron XRPD study
 Note: BAR-A, T = 339 K
;
_journal_name_full 'American Mineralogist'
_journal_page_first 64
_journal_page_last 73
_journal_paper_doi 10.2138/am.2009.2914
_journal_volume 94
_journal_year 2009
_chemical_compound_source 'Kuiu Island, Alaska'
_chemical_formula_sum 'Al4.158 Ca0.492 H46 K0.797 Mg0.069 Na1.981 O45.6 Si13.842'
_chemical_name_mineral Barrerite
_space_group_IT_number 63
_symmetry_space_group_name_Hall '-A 2a 2a'
_symmetry_space_group_name_H-M 'A m m a'
_cell_angle_alpha 90
_cell_angle_beta 90
_cell_angle_gamma 90
_cell_formula_units_Z 4
_cell_length_a 13.6336
_cell_length_b 18.2056
_cell_length_c 17.8445
_cell_volume 4429.145
_database_code_amcsd 0004773
_diffrn_ambient_temperature 339
_exptl_crystal_density_diffrn 2.062
_cod_original_cell_volume 4429.146
_cod_original_formula_sum 'Na1.981 K.797 Mg.069 Ca.492 (Si13.842 Al4.158) O45.6 H46'
_cod_database_code 9013286

loop_
_space_group_symop_operation_xyz
x,y,z
x,1/2+y,1/2+z
1/2+x,y,-z
1/2+x,1/2+y,1/2-z
1/2-x,-y,z
1/2-x,1/2-y,1/2+z
x,-y,z
x,1/2-y,1/2+z
-x,y,-z
-x,1/2+y,1/2-z
1/2-x,y,z
1/2-x,1/2+y,1/2+z
1/2+x,-y,-z
1/2+x,1/2-y,1/2-z
-x,-y,-z
-x,1/2-y,1/2-z

loop_
_atom_site_label
_atom_site_fract_x
_atom_site_fract_y
_atom_site_fract_z
_atom_site_occupancy
_atom_site_U_iso_or_equiv
_atom_site_type_symbol
_atom_site_attached_hydrogens
NaC1 0.25000 0.00000 0.04500 0.13500 0.07100 Na 0
KC1 0.25000 0.00000 0.04500 0.05400 0.07100 K 0
MgC1 0.25000 0.00000 0.04500 0.00500 0.07100 Mg 0
CaC1 0.25000 0.00000 0.04500 0.03400 0.07100 Ca 0
NaC1P 0.25000 0.00000 0.46300 0.29600 0.07100 Na 0
KC1P 0.25000 0.00000 0.46300 0.11900 0.07100 K 0
MgC1P 0.25000 0.00000 0.46300 0.01000 0.07100 Mg 0
CaC1P 0.25000 0.00000 0.46300 0.07400 0.07100 Ca 0
NaC2 0.04800 0.06400 0.00400 0.12100 0.07100 Na 0
KC2 0.04800 0.06400 0.00400 0.04900 0.07100 K 0
MgC2 0.04800 0.06400 0.00400 0.00400 0.07100 Mg 0
CaC2 0.04800 0.06400 0.00400 0.03000 0.07100 Ca 0
NaC2P 0.10000 0.07800 0.43100 0.19300 0.07100 Na 0
KC2P 0.10000 0.07800 0.43100 0.07800 0.07100 K 0
MgC2P 0.10000 0.07800 0.43100 0.00700 0.07100 Mg 0
CaC2P 0.10000 0.07800 0.43100 0.04800 0.07100 Ca 0
NaC3 0.19300 0.00000 0.28900 0.14700 0.07100 Na 0
KC3 0.19300 0.00000 0.28900 0.05800 0.07100 K 0
MgC3 0.19300 0.00000 0.28900 0.00500 0.07100 Mg 0
CaC3 0.19300 0.00000 0.28900 0.03600 0.07100 Ca 0
SiT1 0.13540 0.30660 0.12640 0.76900 0.04600 Si 0
AlT1 0.13540 0.30660 0.12640 0.23100 0.04600 Al 0
SiT1P 0.13400 0.30920 0.37480 0.76900 0.04600 Si 0
AlT1P 0.13400 0.30920 0.37480 0.23100 0.04600 Al 0
SiT3 0.05120 0.41120 0.24590 0.76900 0.04600 Si 0
AlT3 0.05120 0.41120 0.24590 0.23100 0.04600 Al 0
SiT4 0.14000 0.18450 0.24900 0.76900 0.04600 Si 0
AlT4 0.14000 0.18450 0.24900 0.23100 0.04600 Al 0
SiT5 0.00000 0.23880 0.00000 0.76900 0.04600 Si 0
AlT5 0.00000 0.23880 0.00000 0.23100 0.04600 Al 0
O1 0.07220 0.29210 0.04860 1.00000 0.05400 O 0
O1P 0.07160 0.31810 0.45370 1.00000 0.05400 O 0
O3 0.12200 0.23080 0.17190 1.00000 0.05400 O 0
O3P 0.12600 0.23630 0.32290 1.00000 0.05400 O 0
O4 0.10200 0.38250 0.16860 1.00000 0.05400 O 0
O4P 0.10300 0.37530 0.31950 1.00000 0.05400 O 0
O7 0.25000 0.31000 0.09700 1.00000 0.05400 O 0
O7P 0.25000 0.32260 0.39600 1.00000 0.05400 O 0
O8 0.06570 0.11380 0.24600 1.00000 0.05400 O 0
O9 0.05250 0.50000 0.24000 1.00000 0.05400 O 0
O10 0.25000 0.14950 0.25400 1.00000 0.05400 O 0
Wat1P 0.15200 0.15500 0.44500 0.40000 0.07100 O 2
Wat2 0.25000 0.12400 0.06500 0.73000 0.07100 O 2
Wat2P 0.25000 0.12900 0.44700 0.36000 0.07100 O 2
Wat3 0.16400 0.00000 0.16400 0.39000 0.07100 O 2
Wat3P 0.25000 0.00000 0.33600 0.40000 0.07100 O 2
Wat4 0.21100 0.00000 0.05600 0.40000 0.07100 O 2
Wat4P 0.07100 0.00000 0.40100 0.25000 0.07100 O 2
Wat5 0.15200 0.50000 0.06100 0.31000 0.07100 O 2
Wat6 0.04600 0.50000 -0.03500 0.58000 0.07100 O 2
Wat6P 0.40200 0.50000 0.42600 0.21000 0.07100 O 2
Wat8 0.25000 0.50000 0.09600 0.62000 0.07100 O 2
Wat8P 0.25000 0.50000 0.38000 0.52000 0.07100 O 2

loop_
_cod_changelog_entry_id
_cod_changelog_entry_author
_cod_changelog_entry_date
_cod_changelog_entry_text
1
;cod-tools version 3.8.0
Id: cif_guess_AMCSD_atom_types 9581 2023-05-17 12:35:41Z saulius
;
2023-05-18T11:42:23+03:00
;Derived atom types and hydrogen counts
from atom names that follow the AMCSD naming convention
(Wat == water, O-H == hydroxyl).
;

loop_
_cod_related_entry_id
_cod_related_entry_database
_cod_related_entry_code
1 AMCSD 0004773
